data_2231484
loop_
_publ_author_name
'Yan, Qiao'
'Qi, Xiuxiang'

_publ_section_title
;
 1-(4-Methoxyphenyl)-2-methyl-1<i>H</i>-indole-3-carbonitrile
;
_journal_coeditor_code HB6329
_journal_issue 9
_journal_name_full 'Acta Crystallographica Section E'
_journal_page_first o2312
_journal_paper_doi 10.1107/S1600536811031035
_journal_volume 67
_journal_year 2011
_chemical_formula_iupac 'C17 H14 N2 O'
_chemical_formula_moiety 'C17 H14 N2 O'
_chemical_formula_sum 'C17 H14 N2 O'
_chemical_formula_weight 262.30
_chemical_name_systematic
;
1-(4-Methoxyphenyl)-2-methyl-1<i>H</i>-indole-3-carbonitrile
;
_space_group_IT_number 2
_symmetry_cell_setting triclinic
_symmetry_space_group_name_Hall '-P 1'
_symmetry_space_group_name_H-M 'P -1'
_atom_sites_solution_hydrogens geom
_atom_sites_solution_primary direct
_atom_sites_solution_secondary difmap
_cell_angle_alpha 95.983(2)
_cell_angle_beta 95.464(4)
_cell_angle_gamma 106.295(5)
_cell_formula_units_Z 2
_cell_length_a 7.7381(10)
_cell_length_b 9.4598(14)
_cell_length_c 9.7976(16)
_cell_measurement_reflns_used 2366
_cell_measurement_temperature 113(2)
_cell_measurement_theta_max 27.9
_cell_measurement_theta_min 2.1
_cell_volume 678.79(17)
_computing_cell_refinement 'CrystalClear (Rigaku, 2009)'
_computing_data_collection 'CrystalClear (Rigaku, 2009)'
_computing_data_reduction 'CrystalClear (Rigaku, 2009)'
_computing_molecular_graphics 'CrystalStructure (Rigaku, 2009)'
_computing_publication_material 'CrystalStructure (Rigaku, 2009)'
_computing_structure_refinement 'SHELXL97 (Sheldrick, 2008)'
_computing_structure_solution 'SHELXS97 (Sheldrick, 2008)'
_diffrn_ambient_temperature 113(2)
_diffrn_detector_area_resol_mean 14.22
_diffrn_measured_fraction_theta_full 0.991
_diffrn_measured_fraction_theta_max 0.991
_diffrn_measurement_device_type 'Rigaku Saturn724 CCD'
_diffrn_measurement_method '\w and \f'
_diffrn_radiation_monochromator multilayer
_diffrn_radiation_source 'rotating anode'
_diffrn_radiation_type MoK\a
_diffrn_radiation_wavelength 0.71073
_diffrn_reflns_av_R_equivalents 0.0353
_diffrn_reflns_av_sigmaI/netI 0.0577
_diffrn_reflns_limit_h_max 10
_diffrn_reflns_limit_h_min -10
_diffrn_reflns_limit_k_max 12
_diffrn_reflns_limit_k_min -12
_diffrn_reflns_limit_l_max 12
_diffrn_reflns_limit_l_min -12
_diffrn_reflns_number 8580
_diffrn_reflns_theta_full 27.87
_diffrn_reflns_theta_max 27.87
_diffrn_reflns_theta_min 2.11
_diffrn_standards_decay_% 0
_diffrn_standards_interval_count 0
_diffrn_standards_interval_time 0
_diffrn_standards_number 0
_exptl_absorpt_coefficient_mu 0.081
_exptl_absorpt_correction_T_max 0.987
_exptl_absorpt_correction_T_min 0.984
_exptl_absorpt_correction_type multi-scan
_exptl_absorpt_process_details '(CrystalClear; Rigaku, 2009)'
_exptl_crystal_colour Colorless
_exptl_crystal_density_diffrn 1.283
_exptl_crystal_density_method 'not measured'
_exptl_crystal_description Prism
_exptl_crystal_F_000 276
_exptl_crystal_size_max 0.20
_exptl_crystal_size_mid 0.18
_exptl_crystal_size_min 0.16
_refine_diff_density_max 0.186
_refine_diff_density_min -0.238
_refine_ls_extinction_method none
_refine_ls_goodness_of_fit_ref 1.012
_refine_ls_hydrogen_treatment constr
_refine_ls_matrix_type full
_refine_ls_number_parameters 183
_refine_ls_number_reflns 3210
_refine_ls_number_restraints 0
_refine_ls_restrained_S_all 1.012
_refine_ls_R_factor_all 0.0474
_refine_ls_R_factor_gt 0.0354
_refine_ls_shift/su_max 0.001
_refine_ls_shift/su_mean 0.000
_refine_ls_structure_factor_coef Fsqd
_refine_ls_weighting_details 'calc w=1/[\s^2^(Fo^2^)+(0.0380P)^2^] where P=(Fo^2^+2Fc^2^)/3'
_refine_ls_weighting_scheme calc
_refine_ls_wR_factor_gt 0.0871
_refine_ls_wR_factor_ref 0.0897
_reflns_number_gt 2146
_reflns_number_total 3210
_reflns_threshold_expression I>2\s(I)
_cod_data_source_file hb6329.cif
_cod_data_source_block I
_cod_database_code 2231484
_cod_database_fobs_code 2231484

loop_
_symmetry_equiv_pos_as_xyz
'x, y, z'
'-x, -y, -z'

loop_
_atom_site_type_symbol
_atom_site_label
_atom_site_fract_x
_atom_site_fract_y
_atom_site_fract_z
_atom_site_U_iso_or_equiv
_atom_site_adp_type
_atom_site_calc_flag
_atom_site_refinement_flags
_atom_site_occupancy
_atom_site_symmetry_multiplicity
O O1 1.23428(10) 0.89022(9) 0.06414(8) 0.0300(2) Uani d . 1 1
N N1 0.63352(12) 0.69683(10) 0.34222(9) 0.0207(2) Uani d . 1 1
N N2 0.27094(14) 0.77814(11) 0.68887(10) 0.0350(3) Uani d . 1 1
C C1 1.34704(16) 0.79705(15) 0.03434(14) 0.0386(3) Uani d . 1 1
H H1A 1.3990 0.7732 0.1211 0.058 Uiso calc R 1 1
H H1B 1.4452 0.8492 -0.0148 0.058 Uiso calc R 1 1
H H1C 1.2741 0.7050 -0.0237 0.058 Uiso calc R 1 1
C C2 1.08888(14) 0.83382(12) 0.13188(11) 0.0223(3) Uani d . 1 1
C C3 1.04548(15) 0.69409(12) 0.17549(11) 0.0246(3) Uani d . 1 1
H H3 1.1173 0.6293 0.1573 0.030 Uiso calc R 1 1
C C4 0.89572(14) 0.65052(12) 0.24598(11) 0.0241(3) Uani d . 1 1
H H4 0.8661 0.5558 0.2771 0.029 Uiso calc R 1 1
C C5 0.78939(14) 0.74363(12) 0.27134(11) 0.0207(2) Uani d . 1 1
C C6 0.83139(14) 0.88247(12) 0.22493(11) 0.0221(2) Uani d . 1 1
H H6 0.7570 0.9457 0.2400 0.026 Uiso calc R 1 1
C C7 0.98146(14) 0.92716(12) 0.15712(11) 0.0226(2) Uani d . 1 1
H H7 1.0119 1.0225 0.1274 0.027 Uiso calc R 1 1
C C8 0.48670(14) 0.57024(11) 0.29653(11) 0.0199(2) Uani d . 1 1
C C9 0.45885(14) 0.46469(12) 0.17956(11) 0.0239(3) Uani d . 1 1
H H9 0.5482 0.4695 0.1186 0.029 Uiso calc R 1 1
C C10 0.29541(15) 0.35277(13) 0.15628(12) 0.0279(3) Uani d . 1 1
H H10 0.2715 0.2794 0.0774 0.033 Uiso calc R 1 1
C C11 0.16419(15) 0.34554(12) 0.24707(12) 0.0273(3) Uani d . 1 1
H H11 0.0531 0.2676 0.2283 0.033 Uiso calc R 1 1
C C12 0.19364(15) 0.44962(12) 0.36305(12) 0.0235(3) Uani d . 1 1
H H12 0.1051 0.4429 0.4248 0.028 Uiso calc R 1 1
C C13 0.35650(14) 0.56517(12) 0.38782(11) 0.0205(2) Uani d . 1 1
C C14 0.42996(15) 0.69530(12) 0.48926(11) 0.0216(2) Uani d . 1 1
C C15 0.59797(14) 0.77272(12) 0.45929(11) 0.0213(2) Uani d . 1 1
C C16 0.72912(15) 0.91064(12) 0.53687(11) 0.0293(3) Uani d . 1 1
H H16A 0.7311 0.9943 0.4852 0.044 Uiso calc R 1 1
H H16B 0.8506 0.8976 0.5486 0.044 Uiso calc R 1 1
H H16C 0.6920 0.9310 0.6280 0.044 Uiso calc R 1 1
C C17 0.34392(15) 0.74071(12) 0.60128(12) 0.0246(3) Uani d . 1 1

loop_
_atom_site_aniso_label
_atom_site_aniso_U_11
_atom_site_aniso_U_22
_atom_site_aniso_U_33
_atom_site_aniso_U_12
_atom_site_aniso_U_13
_atom_site_aniso_U_23
O1 0.0284(4) 0.0321(5) 0.0346(5) 0.0114(4) 0.0121(4) 0.0123(4)
N1 0.0221(5) 0.0197(5) 0.0199(5) 0.0056(4) 0.0027(4) 0.0018(4)
N2 0.0394(6) 0.0346(6) 0.0341(6) 0.0142(5) 0.0124(5) 0.0027(5)
C1 0.0320(7) 0.0475(8) 0.0473(8) 0.0209(6) 0.0166(6) 0.0203(7)
C2 0.0222(6) 0.0251(6) 0.0184(6) 0.0054(5) 0.0012(5) 0.0034(5)
C3 0.0247(6) 0.0267(6) 0.0265(6) 0.0128(5) 0.0033(5) 0.0070(5)
C4 0.0266(6) 0.0217(6) 0.0255(6) 0.0086(5) 0.0018(5) 0.0073(5)
C5 0.0208(5) 0.0225(6) 0.0179(5) 0.0057(5) 0.0006(4) 0.0024(4)
C6 0.0259(6) 0.0199(6) 0.0203(6) 0.0085(5) 0.0002(5) 0.0000(5)
C7 0.0282(6) 0.0178(6) 0.0200(6) 0.0048(5) 0.0010(5) 0.0019(4)
C8 0.0208(5) 0.0183(5) 0.0212(6) 0.0072(4) 0.0000(4) 0.0041(4)
C9 0.0268(6) 0.0237(6) 0.0226(6) 0.0098(5) 0.0032(5) 0.0024(5)
C10 0.0307(6) 0.0223(6) 0.0287(7) 0.0077(5) 0.0005(5) -0.0022(5)
C11 0.0238(6) 0.0201(6) 0.0361(7) 0.0055(5) 0.0001(5) 0.0016(5)
C12 0.0234(6) 0.0219(6) 0.0284(6) 0.0098(5) 0.0050(5) 0.0067(5)
C13 0.0237(6) 0.0193(5) 0.0209(6) 0.0104(5) 0.0011(5) 0.0039(4)
C14 0.0261(6) 0.0216(6) 0.0195(6) 0.0107(5) 0.0027(4) 0.0038(5)
C15 0.0262(6) 0.0203(6) 0.0184(6) 0.0091(5) 0.0014(4) 0.0023(4)
C16 0.0339(6) 0.0258(6) 0.0243(6) 0.0046(5) 0.0023(5) -0.0006(5)
C17 0.0279(6) 0.0213(6) 0.0258(6) 0.0090(5) 0.0028(5) 0.0040(5)

loop_
_atom_type_symbol
_atom_type_description
_atom_type_scat_dispersion_real
_atom_type_scat_dispersion_imag
_atom_type_scat_source
C C 0.0033 0.0016 'International Tables Vol C Tables 4.2.6.8 and 6.1.1.4'
H H 0.0000 0.0000 'International Tables Vol C Tables 4.2.6.8 and 6.1.1.4'
N N 0.0061 0.0033 'International Tables Vol C Tables 4.2.6.8 and 6.1.1.4'
O O 0.0106 0.0060 'International Tables Vol C Tables 4.2.6.8 and 6.1.1.4'

loop_
_geom_angle_atom_site_label_1
_geom_angle_atom_site_label_2
_geom_angle_atom_site_label_3
_geom_angle
C2 O1 C1 117.18(9)
C15 N1 C8 109.22(9)
C15 N1 C5 126.23(9)
C8 N1 C5 124.42(9)
O1 C1 H1A 109.5
O1 C1 H1B 109.5
H1A C1 H1B 109.5
O1 C1 H1C 109.5
H1A C1 H1C 109.5
H1B C1 H1C 109.5
O1 C2 C7 115.32(10)
O1 C2 C3 124.61(10)
C7 C2 C3 120.07(10)
C4 C3 C2 119.16(10)
C4 C3 H3 120.4
C2 C3 H3 120.4
C5 C4 C3 120.69(10)
C5 C4 H4 119.7
C3 C4 H4 119.7
C4 C5 C6 119.91(10)
C4 C5 N1 120.31(10)
C6 C5 N1 119.76(10)
C7 C6 C5 119.59(10)
C7 C6 H6 120.2
C5 C6 H6 120.2
C6 C7 C2 120.56(10)
C6 C7 H7 119.7
C2 C7 H7 119.7
C9 C8 N1 129.45(10)
C9 C8 C13 122.36(10)
N1 C8 C13 108.14(9)
C10 C9 C8 117.08(10)
C10 C9 H9 121.5
C8 C9 H9 121.5
C9 C10 C11 121.28(10)
C9 C10 H10 119.4
C11 C10 H10 119.4
C12 C11 C10 121.21(11)
C12 C11 H11 119.4
C10 C11 H11 119.4
C11 C12 C13 118.65(11)
C11 C12 H12 120.7
C13 C12 H12 120.7
C12 C13 C8 119.40(10)
C12 C13 C14 134.75(10)
C8 C13 C14 105.80(10)
C15 C14 C17 124.72(10)
C15 C14 C13 108.77(9)
C17 C14 C13 126.50(10)
C14 C15 N1 108.06(10)
C14 C15 C16 128.79(10)
N1 C15 C16 123.11(10)
C15 C16 H16A 109.5
C15 C16 H16B 109.5
H16A C16 H16B 109.5
C15 C16 H16C 109.5
H16A C16 H16C 109.5
H16B C16 H16C 109.5
N2 C17 C14 178.02(12)

loop_
_geom_bond_atom_site_label_1
_geom_bond_atom_site_label_2
_geom_bond_distance
O1 C2 1.3675(12)
O1 C1 1.4317(13)
N1 C15 1.3805(13)
N1 C8 1.3976(13)
N1 C5 1.4342(13)
N2 C17 1.1497(13)
C1 H1A 0.9800
C1 H1B 0.9800
C1 H1C 0.9800
C2 C7 1.3919(15)
C2 C3 1.3923(15)
C3 C4 1.3905(15)
C3 H3 0.9500
C4 C5 1.3837(14)
C4 H4 0.9500
C5 C6 1.3966(14)
C6 C7 1.3779(14)
C6 H6 0.9500
C7 H7 0.9500
C8 C9 1.3965(14)
C8 C13 1.4038(14)
C9 C10 1.3842(15)
C9 H9 0.9500
C10 C11 1.4045(15)
C10 H10 0.9500
C11 C12 1.3799(15)
C11 H11 0.9500
C12 C13 1.3984(15)
C12 H12 0.9500
C13 C14 1.4391(15)
C14 C15 1.3770(15)
C14 C17 1.4261(15)
C15 C16 1.4877(15)
C16 H16A 0.9800
C16 H16B 0.9800
C16 H16C 0.9800

loop_
_geom_hbond_atom_site_label_D
_geom_hbond_atom_site_label_H
_geom_hbond_atom_site_label_A
_geom_hbond_site_symmetry_A
_geom_hbond_distance_DH
_geom_hbond_distance_HA
_geom_hbond_distance_DA
_geom_hbond_angle_DHA
C3 H3 Cg3 1_455 0.95 2.83 3.6542(14) 146
C10 H10 Cg2 2_667 0.95 2.95 3.7133(14) 138

loop_
_geom_torsion_atom_site_label_1
_geom_torsion_atom_site_label_2
_geom_torsion_atom_site_label_3
_geom_torsion_atom_site_label_4
_geom_torsion
C1 O1 C2 C7 -179.16(9)
C1 O1 C2 C3 1.16(16)
O1 C2 C3 C4 178.73(9)
C7 C2 C3 C4 -0.94(16)
C2 C3 C4 C5 0.76(16)
C3 C4 C5 C6 0.52(16)
C3 C4 C5 N1 179.03(9)
C15 N1 C5 C4 125.90(12)
C8 N1 C5 C4 -58.75(14)
C15 N1 C5 C6 -55.59(14)
C8 N1 C5 C6 119.76(11)
C4 C5 C6 C7 -1.62(15)
N1 C5 C6 C7 179.86(9)
C5 C6 C7 C2 1.45(16)
O1 C2 C7 C6 -179.86(9)
C3 C2 C7 C6 -0.16(16)
C15 N1 C8 C9 176.83(10)
C5 N1 C8 C9 0.80(17)
C15 N1 C8 C13 -0.72(12)
C5 N1 C8 C13 -176.75(9)
N1 C8 C9 C10 -177.26(10)
C13 C8 C9 C10 -0.01(16)
C8 C9 C10 C11 -0.40(16)
C9 C10 C11 C12 -0.16(17)
C10 C11 C12 C13 1.13(17)
C11 C12 C13 C8 -1.51(16)
C11 C12 C13 C14 175.65(11)
C9 C8 C13 C12 0.98(16)
N1 C8 C13 C12 178.74(9)
C9 C8 C13 C14 -176.92(9)
N1 C8 C13 C14 0.84(11)
C12 C13 C14 C15 -178.10(11)
C8 C13 C14 C15 -0.67(12)
C12 C13 C14 C17 0.6(2)
C8 C13 C14 C17 178.00(10)
C17 C14 C15 N1 -178.46(10)
C13 C14 C15 N1 0.24(12)
C17 C14 C15 C16 3.84(18)
C13 C14 C15 C16 -177.46(10)
C8 N1 C15 C14 0.29(12)
C5 N1 C15 C14 176.23(9)
C8 N1 C15 C16 178.15(9)
C5 N1 C15 C16 -5.91(16)
C15 C14 C17 N2 110(4)
C13 C14 C17 N2 -68(4)

loop_
_cod_related_entry_id
_cod_related_entry_database
_cod_related_entry_code
1 ChemSpider 30656929
